data_7044701
loop_
_publ_author_name
'Sun, Yu-Ling'
'Shi, Chao'
'Zhang, Wen'

_publ_section_title
;
 Distinct room-temperature dielectric transition in a perchlorate-based
 organic-inorganic hybrid perovskite
;
_journal_name_full 'Dalton Transactions'
_journal_paper_doi 10.1039/C7DT03798H
_journal_year 2017
_chemical_formula_moiety 'Cl3 K O12, C5 H14 N2'
_chemical_formula_sum 'C5 H14 Cl3 K N2 O12'
_chemical_formula_weight 439.63
_space_group_crystal_system orthorhombic
_space_group_IT_number 61
_space_group_name_Hall '-P 2ac 2ab'
_space_group_name_H-M_alt 'P b c a'
_symmetry_space_group_name_Hall '-P 2ac 2ab'
_symmetry_space_group_name_H-M 'P b c a'
_atom_sites_solution_hydrogens geom
_audit_creation_method SHELXL-2014/7
_audit_update_record
;
2017-07-26 deposited with the CCDC.
2017-11-07 downloaded from the CCDC.
;
_cell_angle_alpha 90
_cell_angle_beta 90
_cell_angle_gamma 90
_cell_formula_units_Z 8
_cell_length_a 9.603(3)
_cell_length_b 14.769(5)
_cell_length_c 20.786(7)
_cell_measurement_reflns_used 8674
_cell_measurement_temperature 293(2)
_cell_measurement_theta_max 27.4662
_cell_measurement_theta_min 1.6910
_cell_volume 2948.0(17)
_computing_cell_refinement 'CrystalClear (Rigaku Inc., 2008)'
_computing_data_collection 'CrystalClear (Rigaku Inc., 2008)'
_computing_data_reduction 'CrystalClear (Rigaku Inc., 2008)'
_computing_structure_refinement 'SHELXL-2014/7 (Sheldrick, 2014)'
_computing_structure_solution 'SHELXL-2014/7 (Sheldrick, 2014)'
_diffrn_ambient_temperature 293(2)
_diffrn_measured_fraction_theta_full 0.993
_diffrn_measured_fraction_theta_max 0.984
_diffrn_measurement_device_type 'Rigaku Mercury CCD'
_diffrn_measurement_method \w
_diffrn_radiation_type MoK\a
_diffrn_radiation_wavelength 0.71073
_diffrn_reflns_av_R_equivalents 0.0709
_diffrn_reflns_av_unetI/netI 0.0584
_diffrn_reflns_Laue_measured_fraction_full 0.993
_diffrn_reflns_Laue_measured_fraction_max 0.984
_diffrn_reflns_limit_h_max 11
_diffrn_reflns_limit_h_min -11
_diffrn_reflns_limit_k_max 18
_diffrn_reflns_limit_k_min -19
_diffrn_reflns_limit_l_max 25
_diffrn_reflns_limit_l_min -26
_diffrn_reflns_number 20108
_diffrn_reflns_point_group_measured_fraction_full 0.993
_diffrn_reflns_point_group_measured_fraction_max 0.984
_diffrn_reflns_theta_full 25.242
_diffrn_reflns_theta_max 27.439
_diffrn_reflns_theta_min 1.959
_exptl_absorpt_coefficient_mu 0.971
_exptl_absorpt_correction_T_max 1.0000
_exptl_absorpt_correction_T_min 0.6650
_exptl_absorpt_correction_type multi-scan
_exptl_absorpt_process_details 'CrystalClear (Rigaku, 2005)'
_exptl_crystal_colour Colorless
_exptl_crystal_density_diffrn 1.981
_exptl_crystal_description Prism
_exptl_crystal_F_000 1792
_exptl_crystal_size_max 0.2000
_exptl_crystal_size_mid 0.2000
_exptl_crystal_size_min 0.2000
_refine_diff_density_max 0.746
_refine_diff_density_min -0.543
_refine_diff_density_rms 0.148
_refine_ls_extinction_coef 0.0055(5)
_refine_ls_extinction_expression Fc^*^=kFc[1+0.001xFc^2^\l^3^/sin(2\q)]^-1/4^
_refine_ls_extinction_method 'SHELXL-2014/7 (Sheldrick 2014'
_refine_ls_goodness_of_fit_ref 1.149
_refine_ls_hydrogen_treatment constr
_refine_ls_matrix_type full
_refine_ls_number_parameters 209
_refine_ls_number_reflns 3317
_refine_ls_number_restraints 0
_refine_ls_restrained_S_all 1.149
_refine_ls_R_factor_all 0.0617
_refine_ls_R_factor_gt 0.0509
_refine_ls_shift/su_max 0.000
_refine_ls_shift/su_mean 0.000
_refine_ls_structure_factor_coef Fsqd
_refine_ls_weighting_details 'w=1/[\s^2^(Fo^2^)+(0.0533P)^2^+1.8273P] where P=(Fo^2^+2Fc^2^)/3'
_refine_ls_weighting_scheme calc
_refine_ls_wR_factor_gt 0.1175
_refine_ls_wR_factor_ref 0.1321
_reflns_Friedel_coverage 0.000
_reflns_number_gt 2917
_reflns_number_total 3317
_reflns_threshold_expression 'I > 2\s(I)'
_cod_data_source_file c7dt03798h2.cif
_cod_data_source_block 1-203K
_cod_depositor_comments
;
The following automatic conversions were performed:

'_exptl_absorpt_correction_type' value 'Multi-scan' changed to
'multi-scan' according to
/home/data/users/saulius/crontab/automatic-downloads/rss-feeds/RSC/lib/dictionaries/cif_core.dic
dictionary named 'cif_core.dic' version 2.4.2 from 2011-04-26.

Automatic conversion script
Id: cif_fix_values 4973 2017-02-22 13:04:09Z antanas 
;
_cod_database_code 7044701
_shelx_shelxl_version_number 2014/7
_shelx_space_group_comment
;
The symmetry employed for this shelxl refinement is uniquely defined
by the following loop, which should always be used as a source of
symmetry information in preference to the above space-group names.
They are only intended as comments.
;

loop_
_space_group_symop_operation_xyz
'x, y, z'
'-x+1/2, -y, z+1/2'
'x+1/2, -y+1/2, -z'
'-x, y+1/2, -z+1/2'
'-x, -y, -z'
'x-1/2, y, -z-1/2'
'-x-1/2, y-1/2, z'
'x, -y-1/2, z-1/2'

loop_
_atom_site_label
_atom_site_type_symbol
_atom_site_fract_x
_atom_site_fract_y
_atom_site_fract_z
_atom_site_U_iso_or_equiv
_atom_site_adp_type
_atom_site_occupancy
_atom_site_site_symmetry_order
_atom_site_calc_flag
_atom_site_refinement_flags_posn
_atom_site_refinement_flags_adp
K1 K 0.20591(8) 0.23002(5) 0.12227(3) 0.0249(2) Uani 1 1 d . .
Cl1 Cl 0.45696(8) 0.20840(5) 0.25448(4) 0.0197(2) Uani 1 1 d . .
Cl2 Cl 0.24057(8) -0.02140(5) 0.13381(4) 0.0217(2) Uani 1 1 d . .
Cl3 Cl 0.44171(8) 0.24144(5) -0.01033(4) 0.0193(2) Uani 1 1 d . .
C1 C 0.6778(4) 0.4077(2) 0.16795(16) 0.0283(8) Uani 1 1 d . .
H1A H 0.6559 0.3514 0.1898 0.034 Uiso 1 1 calc R U
H1B H 0.6195 0.4547 0.1863 0.034 Uiso 1 1 calc R U
C2 C 0.8225(4) 0.5832(2) 0.12046(15) 0.0293(8) Uani 1 1 d . .
H2A H 0.8987 0.6244 0.1115 0.035 Uiso 1 1 calc R U
H2B H 0.7408 0.6195 0.1297 0.035 Uiso 1 1 calc R U
C3 C 0.7944(4) 0.5281(2) 0.06073(15) 0.0257(7) Uani 1 1 d . .
H3A H 0.8659 0.4820 0.0570 0.031 Uiso 1 1 calc R U
H3B H 0.8027 0.5675 0.0236 0.031 Uiso 1 1 calc R U
C4 C 0.8283(3) 0.4309(2) 0.18033(16) 0.0241(7) Uani 1 1 d . .
H4A H 0.8550 0.4065 0.2218 0.029 Uiso 1 1 calc R U
H4B H 0.8853 0.4017 0.1479 0.029 Uiso 1 1 calc R U
C5 C 0.6535(4) 0.4823(3) 0.05845(17) 0.0345(9) Uani 1 1 d . .
H5A H 0.5835 0.5248 0.0733 0.041 Uiso 1 1 calc R U
H5B H 0.6322 0.4674 0.0141 0.041 Uiso 1 1 calc R U
N1 N 0.8584(3) 0.52949(19) 0.17972(14) 0.0293(7) Uani 1 1 d . .
H1C H 0.9491 0.5365 0.1871 0.035 Uiso 1 1 calc R U
H1D H 0.8135 0.5543 0.2127 0.035 Uiso 1 1 calc R U
N2 N 0.6437(3) 0.39795(18) 0.09812(14) 0.0269(6) Uani 1 1 d . .
H2C H 0.5574 0.3765 0.0948 0.032 Uiso 1 1 calc R U
H2D H 0.7007 0.3568 0.0813 0.032 Uiso 1 1 calc R U
O1 O 0.6066(2) 0.20369(17) 0.24741(12) 0.0287(6) Uani 1 1 d . .
O2 O 0.4233(3) 0.23043(17) 0.32017(11) 0.0306(6) Uani 1 1 d . .
O3 O 0.4035(3) 0.27720(17) 0.21189(12) 0.0299(6) Uani 1 1 d . .
O4 O 0.3961(3) 0.12157(17) 0.23797(12) 0.0330(6) Uani 1 1 d . .
O5 O 0.3110(3) 0.04505(18) 0.09511(14) 0.0438(7) Uani 1 1 d . .
O6 O 0.1367(3) 0.02249(19) 0.17294(12) 0.0364(7) Uani 1 1 d . .
O7 O 0.3403(3) -0.06691(19) 0.17425(13) 0.0372(6) Uani 1 1 d . .
O8 O 0.1736(2) -0.08704(16) 0.09227(11) 0.0296(6) Uani 1 1 d . .
O9 O 0.2932(2) 0.23698(18) -0.02099(13) 0.0338(6) Uani 1 1 d . .
O10 O 0.4674(2) 0.23478(16) 0.05788(11) 0.0270(6) Uani 1 1 d . .
O11 O 0.5089(2) 0.16789(15) -0.04386(12) 0.0285(6) Uani 1 1 d . .
O12 O 0.4954(3) 0.32668(15) -0.03323(11) 0.0284(5) Uani 1 1 d . .

loop_
_atom_site_aniso_label
_atom_site_aniso_U_11
_atom_site_aniso_U_22
_atom_site_aniso_U_33
_atom_site_aniso_U_23
_atom_site_aniso_U_13
_atom_site_aniso_U_12
K1 0.0199(4) 0.0341(4) 0.0207(4) -0.0006(3) -0.0002(3) -0.0024(3)
Cl1 0.0171(4) 0.0209(4) 0.0211(4) -0.0043(3) -0.0023(3) 0.0007(3)
Cl2 0.0220(4) 0.0221(4) 0.0210(4) -0.0025(3) -0.0005(3) -0.0017(3)
Cl3 0.0167(4) 0.0200(4) 0.0211(4) -0.0019(3) 0.0010(3) -0.0007(3)
C1 0.0264(18) 0.0290(18) 0.0293(18) 0.0027(14) 0.0071(15) -0.0056(14)
C2 0.043(2) 0.0188(15) 0.0261(17) 0.0038(13) -0.0022(15) -0.0035(15)
C3 0.035(2) 0.0232(16) 0.0187(15) 0.0033(12) 0.0018(14) -0.0021(14)
C4 0.0296(19) 0.0193(15) 0.0235(16) 0.0030(12) -0.0026(14) 0.0012(14)
C5 0.035(2) 0.038(2) 0.0306(19) 0.0063(15) -0.0139(16) -0.0038(17)
N1 0.0360(17) 0.0244(15) 0.0277(15) -0.0001(11) -0.0082(13) -0.0069(13)
N2 0.0229(15) 0.0230(14) 0.0350(16) -0.0047(12) -0.0016(12) -0.0048(12)
O1 0.0154(13) 0.0334(14) 0.0373(14) -0.0023(11) -0.0024(10) 0.0018(10)
O2 0.0349(15) 0.0353(14) 0.0214(12) -0.0057(10) 0.0029(11) 0.0003(11)
O3 0.0290(14) 0.0342(14) 0.0265(13) 0.0029(10) -0.0094(11) 0.0053(11)
O4 0.0266(14) 0.0248(12) 0.0474(16) -0.0144(11) -0.0015(11) -0.0054(11)
O5 0.058(2) 0.0341(15) 0.0395(16) 0.0025(12) 0.0121(14) -0.0175(13)
O6 0.0284(14) 0.0440(16) 0.0368(15) -0.0150(12) 0.0025(11) 0.0074(12)
O7 0.0311(15) 0.0427(16) 0.0377(15) -0.0003(12) -0.0133(12) 0.0085(12)
O8 0.0320(14) 0.0295(13) 0.0273(12) -0.0098(10) -0.0033(11) -0.0065(10)
O9 0.0152(13) 0.0462(16) 0.0401(15) -0.0058(12) -0.0036(11) -0.0029(11)
O10 0.0294(14) 0.0338(13) 0.0180(11) 0.0024(9) 0.0002(10) 0.0009(10)
O11 0.0315(13) 0.0214(12) 0.0327(13) -0.0085(10) 0.0047(11) 0.0028(10)
O12 0.0335(14) 0.0202(11) 0.0315(13) 0.0028(9) 0.0063(11) -0.0038(10)

loop_
_atom_type_symbol
_atom_type_description
_atom_type_scat_dispersion_real
_atom_type_scat_dispersion_imag
_atom_type_scat_source
C C 0.0033 0.0016 'International Tables Vol C Tables 4.2.6.8 and 6.1.1.4'
H H 0.0000 0.0000 'International Tables Vol C Tables 4.2.6.8 and 6.1.1.4'
Cl Cl 0.1484 0.1585 'International Tables Vol C Tables 4.2.6.8 and 6.1.1.4'
K K 0.2009 0.2494 'International Tables Vol C Tables 4.2.6.8 and 6.1.1.4'
N N 0.0061 0.0033 'International Tables Vol C Tables 4.2.6.8 and 6.1.1.4'
O O 0.0106 0.0060 'International Tables Vol C Tables 4.2.6.8 and 6.1.1.4'

loop_
_geom_angle_atom_site_label_1
_geom_angle_atom_site_label_2
_geom_angle_atom_site_label_3
_geom_angle
_geom_angle_site_symmetry_1
_geom_angle_site_symmetry_3
O3 K1 O10 72.75(8) . .
O3 K1 O12 177.00(8) . 3_455
O10 K1 O12 109.02(7) . 3_455
O3 K1 O1 68.14(8) . 6_556
O10 K1 O1 137.15(7) . 6_556
O12 K1 O1 109.41(7) 3_455 6_556
O3 K1 O11 134.05(8) . 3_455
O10 K1 O11 107.26(7) . 3_455
O12 K1 O11 48.14(6) 3_455 3_455
O1 K1 O11 112.23(7) 6_556 3_455
O3 K1 O2 110.96(8) . 6_556
O10 K1 O2 175.47(7) . 6_556
O12 K1 O2 67.40(7) 3_455 6_556
O1 K1 O2 47.32(7) 6_556 6_556
O11 K1 O2 68.34(7) 3_455 6_556
O3 K1 O5 97.33(8) . .
O10 K1 O5 68.48(7) . .
O12 K1 O5 81.25(8) 3_455 .
O1 K1 O5 99.57(8) 6_556 .
O11 K1 O5 126.18(8) 3_455 .
O2 K1 O5 112.95(7) 6_556 .
O3 K1 O8 69.33(7) . 7_665
O10 K1 O8 62.65(7) . 7_665
O12 K1 O8 113.60(7) 3_455 7_665
O1 K1 O8 116.19(7) 6_556 7_665
O11 K1 O8 70.66(7) 3_455 7_665
O2 K1 O8 115.73(7) 6_556 7_665
O5 K1 O8 131.12(7) . 7_665
O3 K1 O9 117.18(7) . .
O10 K1 O9 46.21(6) . .
O12 K1 O9 65.12(7) 3_455 .
O1 K1 O9 173.13(7) 6_556 .
O11 K1 O9 67.72(7) 3_455 .
O2 K1 O9 129.47(7) 6_556 .
O5 K1 O9 75.84(7) . .
O8 K1 O9 70.50(7) 7_665 .
O3 K1 O7 68.37(7) . 7_665
O10 K1 O7 104.86(7) . 7_665
O12 K1 O7 113.07(7) 3_455 7_665
O1 K1 O7 76.46(7) 6_556 7_665
O11 K1 O7 67.45(7) 3_455 7_665
O2 K1 O7 74.73(7) 6_556 7_665
O5 K1 O7 165.67(8) . 7_665
O8 K1 O7 44.34(6) 7_665 7_665
O9 K1 O7 109.23(7) . 7_665
O3 K1 O6 99.08(7) . .
O10 K1 O6 110.48(7) . .
O12 K1 O6 78.06(7) 3_455 .
O1 K1 O6 60.79(7) 6_556 .
O11 K1 O6 121.77(7) 3_455 .
O2 K1 O6 71.92(7) 6_556 .
O5 K1 O6 43.60(7) . .
O8 K1 O6 167.57(7) 7_665 .
O9 K1 O6 113.04(7) . .
O7 K1 O6 136.78(7) 7_665 .
O3 K1 O4 43.38(7) . .
O10 K1 O4 82.59(7) . .
O12 K1 O4 133.97(7) 3_455 .
O1 K1 O4 57.00(7) 6_556 .
O11 K1 O4 169.06(7) 3_455 .
O2 K1 O4 101.89(7) 6_556 .
O5 K1 O4 61.36(7) . .
O8 K1 O4 111.20(7) 7_665 .
O9 K1 O4 123.21(7) . .
O7 K1 O4 105.91(7) 7_665 .
O6 K1 O4 56.59(6) . .
O2 Cl1 O3 110.06(15) . .
O2 Cl1 O1 109.27(15) . .
O3 Cl1 O1 108.98(15) . .
O2 Cl1 O4 109.49(15) . .
O3 Cl1 O4 109.53(15) . .
O1 Cl1 O4 109.49(15) . .
O2 Cl1 K1 56.06(11) . 6_656
O3 Cl1 K1 128.67(11) . 6_656
O1 Cl1 K1 53.36(10) . 6_656
O4 Cl1 K1 121.75(11) . 6_656
O5 Cl2 O7 109.41(17) . .
O5 Cl2 O6 109.52(17) . .
O7 Cl2 O6 109.91(17) . .
O5 Cl2 O8 109.39(16) . .
O7 Cl2 O8 109.30(16) . .
O6 Cl2 O8 109.28(15) . .
O5 Cl2 K1 124.99(12) . 7_655
O7 Cl2 K1 58.98(11) . 7_655
O6 Cl2 K1 125.22(12) . 7_655
O8 Cl2 K1 50.32(10) . 7_655
O12 Cl3 O10 108.85(15) . .
O12 Cl3 O11 109.74(15) . .
O10 Cl3 O11 110.29(15) . .
O12 Cl3 O9 110.02(15) . .
O10 Cl3 O9 108.46(15) . .
O11 Cl3 O9 109.46(15) . .
O12 Cl3 K1 53.88(10) . 3
O10 Cl3 K1 122.85(10) . 3
O11 Cl3 K1 55.96(10) . 3
O9 Cl3 K1 128.66(12) . 3
N2 C1 C4 113.5(3) . .
N2 C1 H1A 108.9 . .
C4 C1 H1A 108.9 . .
N2 C1 H1B 108.9 . .
C4 C1 H1B 108.9 . .
H1A C1 H1B 107.7 . .
N1 C2 C3 115.5(3) . .
N1 C2 H2A 108.4 . .
C3 C2 H2A 108.4 . .
N1 C2 H2B 108.4 . .
C3 C2 H2B 108.4 . .
H2A C2 H2B 107.5 . .
C2 C3 C5 115.3(3) . .
C2 C3 H3A 108.5 . .
C5 C3 H3A 108.5 . .
C2 C3 H3B 108.5 . .
C5 C3 H3B 108.5 . .
H3A C3 H3B 107.5 . .
N1 C4 C1 114.1(3) . .
N1 C4 H4A 108.7 . .
C1 C4 H4A 108.7 . .
N1 C4 H4B 108.7 . .
C1 C4 H4B 108.7 . .
H4A C4 H4B 107.6 . .
N2 C5 C3 114.3(3) . .
N2 C5 H5A 108.7 . .
C3 C5 H5A 108.7 . .
N2 C5 H5B 108.7 . .
C3 C5 H5B 108.7 . .
H5A C5 H5B 107.6 . .
C4 N1 C2 118.6(3) . .
C4 N1 H1C 107.7 . .
C2 N1 H1C 107.7 . .
C4 N1 H1D 107.7 . .
C2 N1 H1D 107.7 . .
H1C N1 H1D 107.1 . .
C1 N2 C5 116.1(3) . .
C1 N2 H2C 108.3 . .
C5 N2 H2C 108.3 . .
C1 N2 H2D 108.3 . .
C5 N2 H2D 108.3 . .
H2C N2 H2D 107.4 . .
Cl1 O1 K1 103.03(12) . 6_656
Cl1 O2 K1 100.18(13) . 6_656
Cl1 O3 K1 118.89(14) . .
Cl1 O4 K1 88.13(12) . .
Cl2 O5 K1 111.24(15) . .
Cl2 O6 K1 95.62(13) . .
Cl2 O7 K1 98.47(13) . 7_655
Cl2 O8 K1 107.90(13) . 7_655
Cl3 O9 K1 96.96(13) . .
Cl3 O10 K1 108.22(12) . .
Cl3 O11 K1 99.84(12) . 3
Cl3 O12 K1 102.15(12) . 3

loop_
_geom_bond_atom_site_label_1
_geom_bond_atom_site_label_2
_geom_bond_distance
_geom_bond_site_symmetry_2
K1 O3 2.749(3) .
K1 O10 2.847(3) .
K1 O12 2.866(3) 3_455
K1 O1 2.898(3) 6_556
K1 O11 2.917(3) 3_455
K1 O2 2.966(3) 6_556
K1 O5 2.966(3) .
K1 O8 3.004(3) 7_665
K1 O9 3.095(3) .
K1 O7 3.219(3) 7_665
K1 O6 3.308(3) .
K1 O4 3.418(3) .
Cl1 O2 1.440(2) .
Cl1 O3 1.442(2) .
Cl1 O1 1.446(2) .
Cl1 O4 1.450(2) .
Cl1 K1 3.5186(13) 6_656
Cl2 O5 1.438(3) .
Cl2 O7 1.441(3) .
Cl2 O6 1.441(2) .
Cl2 O8 1.449(2) .
Cl2 K1 3.7148(16) 7_655
Cl3 O12 1.441(2) .
Cl3 O10 1.442(2) .
Cl3 O11 1.443(2) .
Cl3 O9 1.445(2) .
Cl3 K1 3.4682(13) 3
C1 N2 1.495(4) .
C1 C4 1.507(5) .
C1 H1A 0.9700 .
C1 H1B 0.9700 .
C2 N1 1.505(4) .
C2 C3 1.508(4) .
C2 H2A 0.9700 .
C2 H2B 0.9700 .
C3 C5 1.513(5) .
C3 H3A 0.9700 .
C3 H3B 0.9700 .
C4 N1 1.484(4) .
C4 H4A 0.9700 .
C4 H4B 0.9700 .
C5 N2 1.497(4) .
C5 H5A 0.9700 .
C5 H5B 0.9700 .
N1 H1C 0.8900 .
N1 H1D 0.8900 .
N2 H2C 0.8900 .
N2 H2D 0.8900 .
O1 K1 2.898(3) 6_656
O2 K1 2.966(3) 6_656
O7 K1 3.219(3) 7_655
O8 K1 3.004(3) 7_655
O11 K1 2.917(3) 3
O12 K1 2.866(3) 3

loop_
_geom_hbond_atom_site_label_D
_geom_hbond_atom_site_label_H
_geom_hbond_atom_site_label_A
_geom_hbond_distance_DH
_geom_hbond_distance_HA
_geom_hbond_distance_DA
_geom_hbond_angle_DHA
_geom_hbond_site_symmetry_A
C1 H1A O1 0.97 2.53 3.504(4) 178.2 .
C2 H2A O10 0.97 2.36 3.282(4) 159.5 7_765
C2 H2B O2 0.97 2.50 3.439(5) 162.7 4_655
C3 H3A O11 0.97 2.62 3.570(4) 166.6 3
C4 H4A O3 0.97 2.40 3.271(4) 149.1 6_656
C5 H5A O12 0.97 2.46 3.206(4) 133.0 5_665
C5 H5B O12 0.97 2.65 3.350(4) 129.6 .
N1 H1C O4 0.89 2.22 2.979(4) 143.6 7_765
N1 H1C O7 0.89 2.55 3.227(4) 133.5 7_765
N1 H1D O1 0.89 2.44 2.952(4) 116.6 7_765
N1 H1D O4 0.89 2.47 3.279(4) 151.8 4_655
N1 H1D O6 0.89 2.47 3.065(4) 124.7 4_655
N2 H2C O8 0.89 2.28 3.058(4) 145.3 7_665
N2 H2C O10 0.89 2.39 3.061(4) 132.3 .
N2 H2D O9 0.89 2.07 2.933(4) 163.8 3

loop_
_geom_torsion_atom_site_label_1
_geom_torsion_atom_site_label_2
_geom_torsion_atom_site_label_3
_geom_torsion_atom_site_label_4
_geom_torsion
_geom_torsion_site_symmetry_1
_geom_torsion_site_symmetry_4
N1 C2 C3 C5 76.6(4) . .
N2 C1 C4 N1 87.7(4) . .
C2 C3 C5 N2 -78.2(4) . .
C1 C4 N1 C2 -57.1(4) . .
C3 C2 N1 C4 -15.6(5) . .
C4 C1 N2 C5 -66.3(4) . .
C3 C5 N2 C1 56.6(4) . .
O2 Cl1 O1 K1 4.30(16) . 6_656
O3 Cl1 O1 K1 124.59(13) . 6_656
O4 Cl1 O1 K1 -115.62(14) . 6_656
O3 Cl1 O2 K1 -123.79(13) . 6_656
O1 Cl1 O2 K1 -4.16(16) . 6_656
O4 Cl1 O2 K1 115.76(13) . 6_656
O2 Cl1 O3 K1 -117.46(16) . .
O1 Cl1 O3 K1 122.74(15) . .
O4 Cl1 O3 K1 2.97(19) . .
K1 Cl1 O3 K1 -179.48(5) 6_656 .
O2 Cl1 O4 K1 118.68(13) . .
O3 Cl1 O4 K1 -2.09(14) . .
O1 Cl1 O4 K1 -121.54(12) . .
K1 Cl1 O4 K1 -179.84(5) 6_656 .
O7 Cl2 O5 K1 -118.86(16) . .
O6 Cl2 O5 K1 1.68(19) . .
O8 Cl2 O5 K1 121.43(14) . .
K1 Cl2 O5 K1 176.00(4) 7_655 .
O5 Cl2 O6 K1 -1.41(16) . .
O7 Cl2 O6 K1 118.82(14) . .
O8 Cl2 O6 K1 -121.23(13) . .
K1 Cl2 O6 K1 -175.71(4) 7_655 .
O5 Cl2 O7 K1 -119.84(14) . 7_655
O6 Cl2 O7 K1 119.86(14) . 7_655
O8 Cl2 O7 K1 -0.07(15) . 7_655
O5 Cl2 O8 K1 119.85(15) . 7_655
O7 Cl2 O8 K1 0.08(17) . 7_655
O6 Cl2 O8 K1 -120.24(14) . 7_655
O12 Cl3 O9 K1 -115.55(12) . .
O10 Cl3 O9 K1 3.41(15) . .
O11 Cl3 O9 K1 123.79(12) . .
K1 Cl3 O9 K1 -174.75(4) 3 .
O12 Cl3 O10 K1 115.82(13) . .
O11 Cl3 O10 K1 -123.73(13) . .
O9 Cl3 O10 K1 -3.87(17) . .
K1 Cl3 O10 K1 174.42(3) 3 .
O12 Cl3 O11 K1 3.29(16) . 3
O10 Cl3 O11 K1 -116.62(13) . 3
O9 Cl3 O11 K1 124.12(13) . 3
O10 Cl3 O12 K1 117.42(13) . 3
O11 Cl3 O12 K1 -3.37(16) . 3
O9 Cl3 O12 K1 -123.86(13) . 3
